data_1553077
loop_
_publ_author_name
'Nguyen, Andy I.'
'Hadt, Ryan G.'
'Solomon, Edward I.'
'Tilley, T. Don'

_publ_section_title
;
 Efficient C-H Bond Activations <i>via</i> O<sub>2</sub> Cleavage by a
 Dianionic Cobalt(II) Complex.
;
_journal_issue 7
_journal_name_full 'Chemical science'
_journal_page_first 2874
_journal_page_last 2878
_journal_paper_doi 10.1039/C4SC00108G
_journal_volume 5
_journal_year 2014
_chemical_formula_sum 'C48 H82 Br2 Co N4 O4'
_chemical_formula_weight 997.93
_space_group_IT_number 14
_space_group_name_Hall '-P 2ybc'
_space_group_name_H-M_alt 'P 1 21/c 1'
_symmetry_cell_setting monoclinic
_symmetry_space_group_name_H-M 'P 1 21/c 1'
_atom_sites_solution_hydrogens geom
_atom_sites_solution_primary direct
_atom_sites_solution_secondary difmap
_audit_creation_method SHELXL-97
_cell_angle_alpha 90.00
_cell_angle_beta 91.744(2)
_cell_angle_gamma 90.00
_cell_formula_units_Z 8
_cell_length_a 16.0231(6)
_cell_length_b 19.3117(7)
_cell_length_c 32.4862(11)
_cell_measurement_reflns_used 9882
_cell_measurement_temperature 100(2)
_cell_measurement_theta_max 26.54
_cell_measurement_theta_min 2.45
_cell_volume 10047.7(6)
_computing_cell_refinement 'Bruker SAINT'
_computing_data_collection 'Bruker APEX2'
_computing_data_reduction 'Bruker SAINT'
_computing_molecular_graphics ORTEP-32
_computing_publication_material WinGX
_computing_structure_refinement 'SHELXL-97 (Sheldrick, 2008)'
_computing_structure_solution 'SHELXS-97 (Sheldrick, 2008)'
_diffrn_ambient_temperature 100(2)
_diffrn_detector_area_resol_mean 8.366
_diffrn_measured_fraction_theta_full 0.988
_diffrn_measured_fraction_theta_max 0.986
_diffrn_measurement_device_type 'Bruker APEX-II CCD'
_diffrn_measurement_method '\f and \w scans'
_diffrn_radiation_monochromator graphite
_diffrn_radiation_source 'fine-focus sealed tube'
_diffrn_radiation_type MoK\a
_diffrn_radiation_wavelength 0.71073
_diffrn_reflns_av_R_equivalents 0.0511
_diffrn_reflns_av_sigmaI/netI 0.1088
_diffrn_reflns_limit_h_max 19
_diffrn_reflns_limit_h_min -19
_diffrn_reflns_limit_k_max 23
_diffrn_reflns_limit_k_min -20
_diffrn_reflns_limit_l_max 29
_diffrn_reflns_limit_l_min -39
_diffrn_reflns_number 75424
_diffrn_reflns_theta_full 25.00
_diffrn_reflns_theta_max 25.68
_diffrn_reflns_theta_min 1.23
_exptl_absorpt_coefficient_mu 1.976
_exptl_absorpt_correction_T_max 0.9251
_exptl_absorpt_correction_T_min 0.7427
_exptl_absorpt_correction_type multi-scan
_exptl_absorpt_process_details SADABS
_exptl_crystal_colour orange
_exptl_crystal_density_diffrn 1.319
_exptl_crystal_density_meas 0
_exptl_crystal_density_method 'not measured'
_exptl_crystal_F_000 4216
_exptl_crystal_size_max 0.16
_exptl_crystal_size_mid 0.07
_exptl_crystal_size_min 0.04
_refine_diff_density_max 1.297
_refine_diff_density_min -0.722
_refine_diff_density_rms 0.115
_refine_ls_extinction_method none
_refine_ls_goodness_of_fit_ref 1.045
_refine_ls_hydrogen_treatment constr
_refine_ls_matrix_type full
_refine_ls_number_parameters 1074
_refine_ls_number_reflns 18833
_refine_ls_number_restraints 0
_refine_ls_restrained_S_all 1.045
_refine_ls_R_factor_all 0.1685
_refine_ls_R_factor_gt 0.0763
_refine_ls_shift/su_max 0.003
_refine_ls_shift/su_mean 0.000
_refine_ls_structure_factor_coef Fsqd
_refine_ls_weighting_details 'calc w=1/[\s^2^(Fo^2^)+(0.0929P)^2^+23.7743P] where P=(Fo^2^+2Fc^2^)/3'
_refine_ls_weighting_scheme calc
_refine_ls_wR_factor_gt 0.1918
_refine_ls_wR_factor_ref 0.2290
_reflns_number_gt 9111
_reflns_number_total 18833
_reflns_threshold_expression >2sigma(I)
_cod_data_source_file c4sc00108g2.cif
_cod_data_source_block shelxl
_cod_depositor_comments
;
The following automatic conversions were performed:

data item '_symmetry_cell_setting' value 'Monoclinic' was changed to
'monoclinic' in accordance with the
/home/saulius/struct/COD-crude-data/automatic-downloads/DataCite-retrospective/RSC/depositions/lib/dictionaries/cif_core.dic
dictionary named 'cif_core.dic' version 2.4.2 last updated on
2011-04-26.

Automatic conversion script
Id: cif_fix_values 6909 2019-04-08 15:41:33Z antanas 
;
_cod_original_sg_symbol_H-M P2(1)/c
_cod_database_code 1553077

loop_
_symmetry_equiv_pos_as_xyz
'x, y, z'
'-x, y+1/2, -z+1/2'
'-x, -y, -z'
'x, -y-1/2, z-1/2'

loop_
_atom_site_label
_atom_site_type_symbol
_atom_site_fract_x
_atom_site_fract_y
_atom_site_fract_z
_atom_site_U_iso_or_equiv
_atom_site_adp_type
_atom_site_occupancy
_atom_site_symmetry_multiplicity
_atom_site_calc_flag
_atom_site_refinement_flags
C1 C 0.3310(4) -0.1107(3) 0.91930(19) 0.0207(15) Uani 1 1 d .
C2 C 0.3301(4) -0.0687(4) 0.9551(2) 0.0295(18) Uani 1 1 d .
H32 H 0.3431 -0.0891 0.9812 0.035 Uiso 1 1 calc R
C3 C 0.3111(4) 0.0000(4) 0.9533(2) 0.0313(18) Uani 1 1 d .
H7 H 0.3126 0.0268 0.9778 0.038 Uiso 1 1 calc R
C4 C 0.2897(4) 0.0310(3) 0.9162(2) 0.0253(16) Uani 1 1 d .
C5 C 0.2889(4) -0.0077(3) 0.8805(2) 0.0279(17) Uani 1 1 d .
H13 H 0.2743 0.0138 0.8549 0.033 Uiso 1 1 calc R
C6 C 0.3091(4) -0.0780(3) 0.8812(2) 0.0232(16) Uani 1 1 d .
C7 C 0.3056(4) -0.1148(4) 0.8411(2) 0.0255(16) Uani 1 1 d .
C8 C 0.3268(4) -0.2113(3) 0.79860(19) 0.0296(17) Uani 1 1 d .
H49A H 0.3473 -0.1789 0.7776 0.036 Uiso 1 1 calc R
H49B H 0.2675 -0.2220 0.7918 0.036 Uiso 1 1 calc R
C9 C 0.3781(5) -0.2774(4) 0.7987(2) 0.044(2) Uani 1 1 d .
H44A H 0.3527 -0.3111 0.7791 0.052 Uiso 1 1 calc R
H44B H 0.4354 -0.2672 0.7899 0.052 Uiso 1 1 calc R
C10 C 0.4067(4) -0.3719(4) 0.8416(2) 0.0313(18) Uani 1 1 d .
C11 C 0.4134(4) -0.4063(4) 0.8834(2) 0.0298(18) Uani 1 1 d .
C12 C 0.4314(4) -0.4774(4) 0.8835(2) 0.0325(18) Uani 1 1 d .
H19 H 0.4374 -0.5010 0.8581 0.039 Uiso 1 1 calc R
C13 C 0.4404(4) -0.5132(4) 0.9195(2) 0.0341(19) Uani 1 1 d .
C14 C 0.4310(4) -0.4805(4) 0.9568(2) 0.0296(17) Uani 1 1 d .
H23 H 0.4363 -0.5057 0.9819 0.036 Uiso 1 1 calc R
C15 C 0.4137(4) -0.4106(4) 0.9571(2) 0.0307(18) Uani 1 1 d .
H47 H 0.4076 -0.3882 0.9829 0.037 Uiso 1 1 calc R
C16 C 0.4048(4) -0.3712(4) 0.92102(19) 0.0245(16) Uani 1 1 d .
C17 C 0.1211(7) -0.2859(7) 0.8217(3) 0.123(5) Uani 1 1 d .
H79A H 0.1742 -0.3040 0.8329 0.185 Uiso 1 1 calc R
H79B H 0.1279 -0.2713 0.7931 0.185 Uiso 1 1 calc R
H79C H 0.0783 -0.3221 0.8227 0.185 Uiso 1 1 calc R
C18 C 0.0944(6) -0.2241(6) 0.8473(3) 0.090(4) Uani 1 1 d .
H73A H 0.0441 -0.2029 0.8341 0.107 Uiso 1 1 calc R
H73B H 0.1394 -0.1890 0.8476 0.107 Uiso 1 1 calc R
C19 C 0.0754(5) -0.2437(5) 0.8914(2) 0.053(2) Uani 1 1 d .
H36A H 0.0365 -0.2092 0.9027 0.064 Uiso 1 1 calc R
H36B H 0.0474 -0.2894 0.8915 0.064 Uiso 1 1 calc R
C20 C 0.1531(5) -0.2467(4) 0.9184(2) 0.052(2) Uani 1 1 d .
H43A H 0.1717 -0.1988 0.9246 0.062 Uiso 1 1 calc R
H43B H 0.1977 -0.2696 0.9030 0.062 Uiso 1 1 calc R
C21 C 0.0042(5) -0.1884(4) 1.0626(2) 0.055(2) Uani 1 1 d .
H56A H 0.0058 -0.2391 1.0635 0.083 Uiso 1 1 calc R
H56B H -0.0431 -0.1717 1.0782 0.083 Uiso 1 1 calc R
H56C H 0.0563 -0.1698 1.0748 0.083 Uiso 1 1 calc R
C22 C -0.0054(5) -0.1647(4) 1.0183(2) 0.047(2) Uani 1 1 d .
H50A H -0.0138 -0.1139 1.0179 0.057 Uiso 1 1 calc R
H50B H -0.0560 -0.1864 1.0057 0.057 Uiso 1 1 calc R
C23 C 0.0695(5) -0.1825(4) 0.9923(2) 0.0359(19) Uani 1 1 d .
H41A H 0.0675 -0.1548 0.9667 0.043 Uiso 1 1 calc R
H41B H 0.1219 -0.1713 1.0078 0.043 Uiso 1 1 calc R
C24 C 0.0677(4) -0.2593(3) 0.9817(2) 0.0299(17) Uani 1 1 d .
H30A H 0.0631 -0.2860 1.0076 0.036 Uiso 1 1 calc R
H30B H 0.0169 -0.2688 0.9645 0.036 Uiso 1 1 calc R
C25 C 0.1898(7) -0.5013(6) 0.9471(3) 0.091(3) Uiso 1 1 d .
H85A H 0.2346 -0.5354 0.9445 0.136 Uiso 1 1 calc R
H85B H 0.1406 -0.5239 0.9583 0.136 Uiso 1 1 calc R
H85C H 0.2086 -0.4640 0.9656 0.136 Uiso 1 1 calc R
C26 C 0.1692(6) -0.4739(5) 0.9084(4) 0.110(5) Uani 1 1 d .
H67A H 0.1093 -0.4777 0.9004 0.132 Uiso 1 1 calc R
H67B H 0.2051 -0.4904 0.8861 0.132 Uiso 1 1 calc R
C27 C 0.1977(7) -0.3949(6) 0.9286(6) 0.201(10) Uani 1 1 d .
H94A H 0.2467 -0.4010 0.9475 0.241 Uiso 1 1 calc R
H94B H 0.2143 -0.3639 0.9060 0.241 Uiso 1 1 calc R
C28 C 0.1290(5) -0.3617(4) 0.9513(3) 0.054(2) Uani 1 1 d .
H61A H 0.1232 -0.3857 0.9780 0.065 Uiso 1 1 calc R
H61B H 0.0759 -0.3678 0.9353 0.065 Uiso 1 1 calc R
C29 C 0.3064(5) -0.3111(4) 1.0942(3) 0.061(3) Uani 1 1 d .
H59A H 0.2637 -0.2832 1.1074 0.091 Uiso 1 1 calc R
H59B H 0.3611 -0.3015 1.1072 0.091 Uiso 1 1 calc R
H59C H 0.2932 -0.3604 1.0973 0.091 Uiso 1 1 calc R
C30 C 0.3082(5) -0.2932(4) 1.0491(2) 0.044(2) Uani 1 1 d .
H45A H 0.3500 -0.3227 1.0357 0.052 Uiso 1 1 calc R
H45B H 0.3257 -0.2443 1.0461 0.052 Uiso 1 1 calc R
C31 C 0.2230(4) -0.3034(4) 1.0276(2) 0.043(2) Uani 1 1 d .
H46A H 0.2098 -0.3535 1.0261 0.051 Uiso 1 1 calc R
H46B H 0.1794 -0.2803 1.0436 0.051 Uiso 1 1 calc R
C32 C 0.2232(4) -0.2734(4) 0.9843(2) 0.0373(19) Uani 1 1 d .
H53A H 0.2335 -0.2229 0.9863 0.045 Uiso 1 1 calc R
H53B H 0.2701 -0.2941 0.9694 0.045 Uiso 1 1 calc R
C33 C 0.4997(4) -0.1886(4) 1.0603(2) 0.0370(19) Uani 1 1 d .
H55A H 0.5037 -0.2392 1.0623 0.056 Uiso 1 1 calc R
H55B H 0.4506 -0.1726 1.0748 0.056 Uiso 1 1 calc R
H55C H 0.5500 -0.1676 1.0728 0.056 Uiso 1 1 calc R
C34 C 0.4915(4) -0.1674(4) 1.0146(2) 0.0347(19) Uani 1 1 d .
H40A H 0.4418 -0.1904 1.0019 0.042 Uiso 1 1 calc R
H40B H 0.4825 -0.1167 1.0128 0.042 Uiso 1 1 calc R
C35 C 0.5671(4) -0.1861(3) 0.9907(2) 0.0333(18) Uani 1 1 d .
H37A H 0.6183 -0.1743 1.0070 0.040 Uiso 1 1 calc R
H37B H 0.5673 -0.1591 0.9648 0.040 Uiso 1 1 calc R
C36 C 0.5668(4) -0.2633(3) 0.9807(2) 0.0275(17) Uani 1 1 d .
H28A H 0.5608 -0.2893 1.0067 0.033 Uiso 1 1 calc R
H28B H 0.5170 -0.2735 0.9629 0.033 Uiso 1 1 calc R
C37 C 0.6182(6) -0.2909(5) 0.8228(3) 0.078(3) Uani 1 1 d .
H69A H 0.6729 -0.3074 0.8329 0.117 Uiso 1 1 calc R
H69B H 0.6212 -0.2782 0.7937 0.117 Uiso 1 1 calc R
H69C H 0.5766 -0.3276 0.8259 0.117 Uiso 1 1 calc R
C38 C 0.5932(5) -0.2285(4) 0.8474(2) 0.052(2) Uani 1 1 d .
H62A H 0.5429 -0.2071 0.8342 0.063 Uiso 1 1 calc R
H62B H 0.6387 -0.1939 0.8473 0.063 Uiso 1 1 calc R
C39 C 0.5748(5) -0.2478(4) 0.8916(2) 0.042(2) Uani 1 1 d .
H26A H 0.5380 -0.2122 0.9034 0.051 Uiso 1 1 calc R
H26B H 0.5447 -0.2926 0.8918 0.051 Uiso 1 1 calc R
C40 C 0.6537(4) -0.2537(4) 0.9182(2) 0.039(2) Uani 1 1 d .
H34A H 0.6756 -0.2065 0.9236 0.047 Uiso 1 1 calc R
H34B H 0.6961 -0.2790 0.9024 0.047 Uiso 1 1 calc R
C41 C 0.6552(6) -0.4785(5) 0.8802(3) 0.080(3) Uani 1 1 d .
H89A H 0.6034 -0.4517 0.8773 0.120 Uiso 1 1 calc R
H89B H 0.6454 -0.5259 0.8705 0.120 Uiso 1 1 calc R
H89C H 0.6985 -0.4568 0.8639 0.120 Uiso 1 1 calc R
C42 C 0.6835(5) -0.4801(4) 0.9250(3) 0.052(2) Uani 1 1 d .
H63A H 0.7320 -0.5115 0.9283 0.063 Uiso 1 1 calc R
H63B H 0.6379 -0.4988 0.9416 0.063 Uiso 1 1 calc R
C43 C 0.7076(5) -0.4089(4) 0.9410(3) 0.052(2) Uani 1 1 d .
H70A H 0.7375 -0.3834 0.9195 0.062 Uiso 1 1 calc R
H70B H 0.7461 -0.4139 0.9652 0.062 Uiso 1 1 calc R
C44 C 0.6311(4) -0.3673(3) 0.9532(2) 0.0333(18) Uani 1 1 d .
H39A H 0.5869 -0.3739 0.9316 0.040 Uiso 1 1 calc R
H39B H 0.6102 -0.3870 0.9790 0.040 Uiso 1 1 calc R
C45 C 0.8027(5) -0.3117(5) 1.0959(2) 0.059(3) Uani 1 1 d .
H57A H 0.7599 -0.2831 1.1086 0.088 Uiso 1 1 calc R
H57B H 0.8571 -0.3025 1.1094 0.088 Uiso 1 1 calc R
H57C H 0.7885 -0.3608 1.0991 0.088 Uiso 1 1 calc R
C46 C 0.8064(5) -0.2944(4) 1.0506(2) 0.049(2) Uani 1 1 d .
H51A H 0.8473 -0.3252 1.0375 0.059 Uiso 1 1 calc R
H51B H 0.8257 -0.2460 1.0474 0.059 Uiso 1 1 calc R
C47 C 0.7208(4) -0.3030(4) 1.0289(2) 0.0374(19) Uani 1 1 d .
H48A H 0.7049 -0.3526 1.0285 0.045 Uiso 1 1 calc R
H48B H 0.6782 -0.2772 1.0441 0.045 Uiso 1 1 calc R
C48 C 0.7234(4) -0.2761(4) 0.9851(2) 0.0346(19) Uani 1 1 d .
H38A H 0.7711 -0.2978 0.9713 0.041 Uiso 1 1 calc R
H38B H 0.7333 -0.2255 0.9859 0.041 Uiso 1 1 calc R
C49 C 0.9057(4) -0.3723(4) 0.9196(2) 0.0236(16) Uani 1 1 d .
C50 C 0.9178(4) -0.4136(4) 0.9550(2) 0.0279(17) Uani 1 1 d .
H31 H 0.9129 -0.3924 0.9812 0.034 Uiso 1 1 calc R
C51 C 0.9362(4) -0.4831(4) 0.9536(2) 0.0287(17) Uani 1 1 d .
H22 H 0.9447 -0.5090 0.9782 0.034 Uiso 1 1 calc R
C52 C 0.9419(4) -0.5137(3) 0.9158(2) 0.0284(17) Uani 1 1 d .
C53 C 0.9329(4) -0.4760(4) 0.8803(2) 0.0323(18) Uani 1 1 d .
H20 H 0.9402 -0.4981 0.8546 0.039 Uiso 1 1 calc R
C54 C 0.9132(4) -0.4056(4) 0.8811(2) 0.0294(17) Uani 1 1 d .
C55 C 0.9038(5) -0.3691(4) 0.8406(2) 0.0367(19) Uani 1 1 d .
C56 C 0.8728(5) -0.2719(4) 0.7989(2) 0.042(2) Uani 1 1 d .
H42A H 0.8487 -0.3055 0.7788 0.050 Uiso 1 1 calc R
H42B H 0.9292 -0.2590 0.7900 0.050 Uiso 1 1 calc R
C57 C 0.8183(5) -0.2085(4) 0.8004(2) 0.039(2) Uani 1 1 d .
H54A H 0.8351 -0.1747 0.7793 0.047 Uiso 1 1 calc R
H54B H 0.7592 -0.2213 0.7948 0.047 Uiso 1 1 calc R
C58 C 0.7960(5) -0.1144(4) 0.8453(2) 0.0328(18) Uani 1 1 d .
C59 C 0.8022(4) -0.0796(3) 0.8860(2) 0.0255(17) Uani 1 1 d .
C60 C 0.7810(4) -0.0089(4) 0.8869(2) 0.0313(18) Uani 1 1 d .
H17 H 0.7640 0.0136 0.8620 0.038 Uiso 1 1 calc R
C61 C 0.7846(4) 0.0278(3) 0.9228(2) 0.0283(17) Uani 1 1 d .
C62 C 0.8087(4) -0.0042(4) 0.9597(2) 0.0301(17) Uani 1 1 d .
H11 H 0.8115 0.0216 0.9846 0.036 Uiso 1 1 calc R
C63 C 0.8281(4) -0.0733(4) 0.95964(19) 0.0283(17) Uani 1 1 d .
H35 H 0.8424 -0.0953 0.9850 0.034 Uiso 1 1 calc R
C64 C 0.8276(4) -0.1130(3) 0.9229(2) 0.0237(16) Uani 1 1 d .
C65 C 1.0263(9) 0.2634(6) 0.8201(4) 0.138(6) Uani 1 1 d .
H92A H 0.9887 0.2733 0.7965 0.206 Uiso 1 1 calc R
H92B H 1.0652 0.3021 0.8243 0.206 Uiso 1 1 calc R
H92C H 0.9936 0.2573 0.8449 0.206 Uiso 1 1 calc R
C66 C 1.0743(8) 0.1986(5) 0.8121(3) 0.097(4) Uani 1 1 d .
H91A H 1.1098 0.1881 0.8367 0.117 Uiso 1 1 calc R
H91B H 1.1119 0.2074 0.7890 0.117 Uiso 1 1 calc R
C67 C 1.0215(6) 0.1350(5) 0.8016(3) 0.074(3) Uani 1 1 d .
H86A H 0.9900 0.1218 0.8262 0.089 Uiso 1 1 calc R
H86B H 0.9802 0.1474 0.7795 0.089 Uiso 1 1 calc R
C68 C 1.0703(5) 0.0736(4) 0.7880(2) 0.052(2) Uani 1 1 d .
H66A H 1.1196 0.0686 0.8068 0.062 Uiso 1 1 calc R
H66B H 1.0912 0.0838 0.7602 0.062 Uiso 1 1 calc R
C69 C 1.2019(9) -0.1208(6) 0.6827(4) 0.142(6) Uani 1 1 d .
H10A H 1.1574 -0.1306 0.6621 0.213 Uiso 1 1 calc R
H10B H 1.2461 -0.1556 0.6806 0.213 Uiso 1 1 calc R
H10C H 1.2251 -0.0747 0.6776 0.213 Uiso 1 1 calc R
C70 C 1.1675(7) -0.1230(7) 0.7243(3) 0.130(6) Uani 1 1 d .
H96A H 1.2136 -0.1223 0.7453 0.156 Uiso 1 1 calc R
H96B H 1.1353 -0.1663 0.7278 0.156 Uiso 1 1 calc R
C71 C 1.1098(7) -0.0592(7) 0.7301(3) 0.116(5) Uani 1 1 d .
H88A H 1.1400 -0.0171 0.7216 0.139 Uiso 1 1 calc R
H88B H 1.0600 -0.0643 0.7115 0.139 Uiso 1 1 calc R
C72 C 1.0828(5) -0.0498(5) 0.7708(2) 0.058(3) Uani 1 1 d .
H76A H 1.1346 -0.0453 0.7881 0.070 Uiso 1 1 calc R
H76B H 1.0575 -0.0945 0.7786 0.070 Uiso 1 1 calc R
C73 C 1.0717(6) -0.0151(4) 0.9386(3) 0.064(3) Uani 1 1 d .
H71A H 1.1225 -0.0432 0.9379 0.096 Uiso 1 1 calc R
H71B H 1.0413 -0.0262 0.9635 0.096 Uiso 1 1 calc R
H71C H 1.0867 0.0341 0.9389 0.096 Uiso 1 1 calc R
C74 C 1.0209(7) -0.0292(6) 0.9037(3) 0.089(4) Uani 1 1 d .
H77A H 0.9688 -0.0020 0.9054 0.107 Uiso 1 1 calc R
H77B H 1.0055 -0.0789 0.9040 0.107 Uiso 1 1 calc R
C75 C 1.0630(6) -0.0124(5) 0.8616(2) 0.070(3) Uani 1 1 d .
H60A H 1.0888 0.0342 0.8628 0.084 Uiso 1 1 calc R
H60B H 1.1071 -0.0468 0.8561 0.084 Uiso 1 1 calc R
C76 C 0.9961(5) -0.0149(4) 0.8282(2) 0.042(2) Uani 1 1 d .
H68A H 0.9504 0.0168 0.8357 0.050 Uiso 1 1 calc R
H68B H 0.9728 -0.0624 0.8270 0.050 Uiso 1 1 calc R
C77 C 0.7769(8) -0.0810(9) 0.7018(3) 0.150(6) Uani 1 1 d .
H11A H 0.7577 -0.0980 0.7283 0.225 Uiso 1 1 calc R
H11B H 0.8066 -0.1181 0.6877 0.225 Uiso 1 1 calc R
H11C H 0.7287 -0.0663 0.6847 0.225 Uiso 1 1 calc R
C78 C 0.8360(7) -0.0193(9) 0.7090(3) 0.149(7) Uani 1 1 d .
H95A H 0.8048 0.0223 0.7177 0.178 Uiso 1 1 calc R
H95B H 0.8665 -0.0082 0.6838 0.178 Uiso 1 1 calc R
C79 C 0.9019(6) -0.0465(6) 0.7470(3) 0.088(3) Uani 1 1 d .
H82A H 0.8714 -0.0614 0.7715 0.106 Uiso 1 1 calc R
H82B H 0.9373 -0.0852 0.7376 0.106 Uiso 1 1 calc R
C80 C 0.9500(6) 0.0138(4) 0.7552(3) 0.074(3) Uani 1 1 d .
H83A H 0.9127 0.0498 0.7662 0.089 Uiso 1 1 calc R
H83B H 0.9712 0.0312 0.7289 0.089 Uiso 1 1 calc R
C81 C 0.4978(11) -0.2105(6) 0.6956(3) 0.164(7) Uani 1 1 d .
H10H H 0.5010 -0.2400 0.7202 0.247 Uiso 1 1 calc R
H10I H 0.5249 -0.2339 0.6728 0.247 Uiso 1 1 calc R
H10J H 0.4391 -0.2018 0.6880 0.247 Uiso 1 1 calc R
C82 C 0.5428(12) -0.1402(7) 0.7049(3) 0.202(10) Uani 1 1 d .
H10D H 0.6032 -0.1486 0.7100 0.243 Uiso 1 1 calc R
H10E H 0.5362 -0.1092 0.6808 0.243 Uiso 1 1 calc R
C83 C 0.5065(7) -0.1055(5) 0.7425(3) 0.095(4) Uani 1 1 d .
H99A H 0.5130 -0.1360 0.7669 0.114 Uiso 1 1 calc R
H99B H 0.4462 -0.0961 0.7376 0.114 Uiso 1 1 calc R
C84 C 0.5546(6) -0.0366(5) 0.7500(2) 0.067(3) Uani 1 1 d .
H81A H 0.6147 -0.0471 0.7544 0.080 Uiso 1 1 calc R
H81B H 0.5487 -0.0075 0.7250 0.080 Uiso 1 1 calc R
C85 C 0.7857(6) 0.1521(5) 0.8023(3) 0.081(3) Uani 1 1 d .
H78A H 0.8137 0.1125 0.8156 0.121 Uiso 1 1 calc R
H78B H 0.8038 0.1950 0.8160 0.121 Uiso 1 1 calc R
H78C H 0.8003 0.1538 0.7732 0.121 Uiso 1 1 calc R
C86 C 0.6917(6) 0.1442(5) 0.8055(2) 0.061(3) Uani 1 1 d .
H80A H 0.6767 0.1483 0.8347 0.073 Uiso 1 1 calc R
H80B H 0.6636 0.1823 0.7901 0.073 Uiso 1 1 calc R
C87 C 0.6603(5) 0.0760(4) 0.7887(2) 0.043(2) Uani 1 1 d .
H75A H 0.6819 0.0379 0.8064 0.052 Uiso 1 1 calc R
H75B H 0.6812 0.0689 0.7607 0.052 Uiso 1 1 calc R
C88 C 0.5658(5) 0.0744(4) 0.7873(2) 0.047(2) Uani 1 1 d .
H58A H 0.5460 0.0998 0.8116 0.056 Uiso 1 1 calc R
H58B H 0.5461 0.1002 0.7625 0.056 Uiso 1 1 calc R
C89 C 0.3034(8) 0.1387(8) 0.7828(4) 0.137(6) Uani 1 1 d .
H98A H 0.3363 0.1290 0.8081 0.206 Uiso 1 1 calc R
H98B H 0.2456 0.1491 0.7898 0.206 Uiso 1 1 calc R
H98C H 0.3273 0.1786 0.7688 0.206 Uiso 1 1 calc R
C90 C 0.3048(7) 0.0707(7) 0.7524(4) 0.101(4) Uani 1 1 d .
H10F H 0.2714 0.0332 0.7644 0.121 Uiso 1 1 calc R
H10G H 0.2787 0.0830 0.7253 0.121 Uiso 1 1 calc R
C91 C 0.3935(6) 0.0447(6) 0.7461(3) 0.093(4) Uani 1 1 d .
H97A H 0.3926 0.0087 0.7243 0.112 Uiso 1 1 calc R
H97B H 0.4287 0.0835 0.7368 0.112 Uiso 1 1 calc R
C92 C 0.4306(5) 0.0146(6) 0.7858(3) 0.082(4) Uani 1 1 d .
H72A H 0.4167 0.0458 0.8088 0.099 Uiso 1 1 calc R
H72B H 0.4036 -0.0306 0.7909 0.099 Uiso 1 1 calc R
C93 C 0.5551(5) -0.0084(4) 0.9433(2) 0.040(2) Uani 1 1 d .
H65A H 0.5982 0.0277 0.9436 0.060 Uiso 1 1 calc R
H65B H 0.5668 -0.0413 0.9657 0.060 Uiso 1 1 calc R
H65C H 0.5003 0.0130 0.9470 0.060 Uiso 1 1 calc R
C94 C 0.5550(5) -0.0463(4) 0.9023(2) 0.040(2) Uani 1 1 d .
H64A H 0.6090 -0.0705 0.8995 0.048 Uiso 1 1 calc R
H64B H 0.5103 -0.0817 0.9018 0.048 Uiso 1 1 calc R
C95 C 0.5413(5) 0.0026(4) 0.8661(2) 0.0372(19) Uani 1 1 d .
H52A H 0.4854 0.0240 0.8675 0.045 Uiso 1 1 calc R
H52B H 0.5835 0.0400 0.8676 0.045 Uiso 1 1 calc R
C96 C 0.5480(5) -0.0357(4) 0.8259(2) 0.050(2) Uani 1 1 d .
H74A H 0.5121 -0.0773 0.8270 0.060 Uiso 1 1 calc R
H74B H 0.6063 -0.0520 0.8237 0.060 Uiso 1 1 calc R
N1 N 0.3812(3) -0.3071(3) 0.84031(15) 0.0271(14) Uani 1 1 d .
N2 N 0.3344(3) -0.1795(3) 0.83951(15) 0.0256(14) Uani 1 1 d .
N3 N 0.1430(3) -0.2852(3) 0.95921(18) 0.0353(16) Uani 1 1 d .
N4 N 0.8281(4) -0.1775(3) 0.84204(16) 0.0316(15) Uani 1 1 d .
N5 N 0.8782(4) -0.3036(3) 0.84012(15) 0.0296(14) Uani 1 1 d .
N6 N 1.0253(4) 0.0046(3) 0.78597(16) 0.0342(15) Uani 1 1 d .
N7 N 0.5246(4) 0.0040(3) 0.78648(18) 0.0472(18) Uani 1 1 d .
N102 N 0.6437(3) -0.2903(3) 0.95939(16) 0.0297(14) Uani 1 1 d .
O1 O 0.3866(3) -0.3049(2) 0.92449(12) 0.0257(11) Uani 1 1 d .
O2 O 0.3509(3) -0.1765(2) 0.92366(12) 0.0259(11) Uani 1 1 d .
O3 O 0.2752(3) -0.0833(2) 0.81003(14) 0.0352(12) Uani 1 1 d .
O4 O 0.4260(3) -0.4070(3) 0.81065(15) 0.0481(15) Uani 1 1 d .
O5 O 0.8490(3) -0.1788(2) 0.92602(12) 0.0248(11) Uani 1 1 d .
O6 O 0.8874(3) -0.3062(2) 0.92430(12) 0.0245(11) Uani 1 1 d .
O7 O 0.9212(4) -0.4027(3) 0.80871(15) 0.0602(17) Uani 1 1 d .
O8 O 0.7605(3) -0.0822(2) 0.81528(14) 0.0451(14) Uani 1 1 d .
Co1 Co 0.36316(5) -0.24163(5) 0.88174(2) 0.0226(2) Uani 1 1 d .
Co2 Co 0.86123(6) -0.24149(5) 0.88280(3) 0.0253(3) Uani 1 1 d .
Br1 Br 0.46774(6) -0.60972(4) 0.91870(3) 0.0539(3) Uani 1 1 d .
Br2 Br 0.25767(5) 0.12596(4) 0.91404(2) 0.0405(2) Uani 1 1 d .
Br3 Br 0.97030(5) -0.61031(4) 0.91350(2) 0.0460(2) Uani 1 1 d .
Br4 Br 0.75325(5) 0.12325(4) 0.92267(2) 0.0384(2) Uani 1 1 d .

loop_
_atom_site_aniso_label
_atom_site_aniso_U_11
_atom_site_aniso_U_22
_atom_site_aniso_U_33
_atom_site_aniso_U_23
_atom_site_aniso_U_13
_atom_site_aniso_U_12
C1 0.013(4) 0.025(4) 0.024(4) -0.003(3) -0.002(3) -0.004(3)
C2 0.034(5) 0.037(5) 0.018(4) 0.002(3) -0.008(3) 0.001(4)
C3 0.025(4) 0.042(5) 0.026(4) -0.005(4) -0.003(3) 0.003(4)
C4 0.018(4) 0.021(4) 0.037(4) -0.003(3) 0.001(3) 0.002(3)
C5 0.030(4) 0.028(4) 0.026(4) 0.002(3) 0.001(3) -0.010(4)
C6 0.017(4) 0.025(4) 0.027(4) 0.003(3) 0.002(3) -0.005(3)
C7 0.024(4) 0.030(5) 0.022(4) 0.004(3) -0.004(3) -0.004(4)
C8 0.033(4) 0.037(5) 0.018(4) 0.001(3) -0.006(3) -0.003(4)
C9 0.067(6) 0.043(5) 0.020(4) 0.000(3) 0.003(4) 0.013(4)
C10 0.039(5) 0.034(5) 0.021(4) -0.002(4) -0.002(3) 0.008(4)
C11 0.017(4) 0.038(5) 0.035(4) 0.009(4) -0.003(3) 0.004(3)
C12 0.033(5) 0.033(5) 0.032(4) 0.000(4) 0.003(4) -0.001(4)
C13 0.033(5) 0.032(5) 0.038(5) 0.007(4) 0.009(4) 0.008(4)
C14 0.025(4) 0.032(5) 0.032(4) 0.013(3) 0.001(3) 0.002(4)
C15 0.025(4) 0.037(5) 0.030(4) 0.000(3) -0.001(3) -0.002(4)
C16 0.018(4) 0.038(5) 0.018(4) 0.000(3) -0.002(3) 0.001(4)
C17 0.103(9) 0.222(15) 0.046(7) -0.033(8) 0.023(6) -0.099(10)
C18 0.091(8) 0.145(11) 0.032(5) 0.001(6) 0.002(5) -0.083(8)
C19 0.045(6) 0.082(7) 0.033(5) -0.008(4) 0.006(4) -0.035(5)
C20 0.044(6) 0.071(6) 0.041(5) -0.007(4) 0.015(4) -0.030(5)
C21 0.060(6) 0.058(6) 0.050(5) 0.003(4) 0.023(5) 0.008(5)
C22 0.048(6) 0.036(5) 0.056(6) 0.000(4) -0.006(5) 0.014(4)
C23 0.040(5) 0.037(5) 0.030(4) 0.003(3) 0.001(4) 0.001(4)
C24 0.023(4) 0.032(5) 0.034(4) 0.008(3) 0.002(3) -0.002(4)
C26 0.043(6) 0.073(8) 0.218(14) 0.084(9) 0.048(8) 0.028(6)
C27 0.084(9) 0.065(8) 0.46(3) -0.156(13) 0.140(13) -0.053(7)
C28 0.023(5) 0.043(5) 0.098(7) -0.023(5) 0.012(5) -0.007(4)
C29 0.050(6) 0.058(6) 0.072(7) 0.005(5) -0.010(5) 0.012(5)
C30 0.034(5) 0.040(5) 0.057(6) -0.011(4) -0.002(4) 0.013(4)
C31 0.028(5) 0.029(5) 0.070(6) 0.002(4) -0.002(4) 0.000(4)
C32 0.024(4) 0.038(5) 0.051(5) -0.011(4) 0.006(4) -0.008(4)
C33 0.032(5) 0.034(5) 0.046(5) 0.001(4) 0.006(4) 0.008(4)
C34 0.032(5) 0.027(4) 0.045(5) 0.004(3) -0.003(4) 0.004(4)
C35 0.035(5) 0.031(5) 0.034(4) -0.002(3) 0.001(4) 0.006(4)
C36 0.022(4) 0.029(4) 0.032(4) 0.004(3) 0.002(3) -0.007(3)
C37 0.093(8) 0.089(8) 0.053(6) 0.004(6) 0.013(6) -0.023(7)
C38 0.060(6) 0.062(6) 0.035(5) -0.004(4) 0.006(4) -0.018(5)
C39 0.046(5) 0.048(5) 0.032(4) 0.000(4) -0.009(4) -0.013(4)
C40 0.031(5) 0.050(5) 0.035(5) 0.002(4) 0.006(4) -0.005(4)
C41 0.064(7) 0.079(7) 0.096(8) -0.039(6) -0.007(6) -0.005(6)
C42 0.026(5) 0.041(5) 0.090(7) -0.028(5) -0.001(5) 0.008(4)
C43 0.030(5) 0.058(6) 0.068(6) -0.022(5) 0.005(4) -0.001(4)
C44 0.028(4) 0.029(5) 0.043(5) -0.007(3) -0.008(4) 0.000(4)
C45 0.057(6) 0.069(6) 0.049(6) -0.017(5) -0.021(5) 0.014(5)
C46 0.049(6) 0.046(5) 0.050(6) -0.014(4) -0.015(4) 0.015(4)
C47 0.031(5) 0.036(5) 0.045(5) -0.001(4) -0.011(4) 0.009(4)
C48 0.024(4) 0.033(5) 0.047(5) -0.012(4) -0.007(4) -0.001(4)
C49 0.014(4) 0.029(4) 0.027(4) 0.003(3) -0.005(3) 0.001(3)
C50 0.020(4) 0.035(5) 0.029(4) 0.000(3) 0.000(3) -0.005(3)
C51 0.020(4) 0.026(4) 0.040(5) 0.006(4) -0.005(3) -0.001(3)
C52 0.021(4) 0.019(4) 0.045(5) 0.006(4) -0.002(4) 0.001(3)
C53 0.028(4) 0.032(5) 0.038(5) -0.008(4) 0.008(4) 0.010(4)
C54 0.017(4) 0.031(5) 0.041(5) 0.001(4) 0.004(3) 0.003(3)
C55 0.051(5) 0.039(5) 0.021(4) -0.001(4) 0.008(4) 0.003(4)
C56 0.073(6) 0.031(5) 0.022(4) -0.003(3) 0.004(4) 0.008(4)
C57 0.063(6) 0.032(5) 0.022(4) -0.004(3) -0.006(4) -0.006(4)
C58 0.042(5) 0.033(5) 0.023(4) 0.002(4) -0.013(4) -0.005(4)
C59 0.024(4) 0.022(4) 0.030(4) -0.004(3) -0.004(3) 0.002(3)
C60 0.033(5) 0.035(5) 0.025(4) 0.000(3) -0.006(3) 0.005(4)
C61 0.026(4) 0.028(4) 0.031(4) -0.004(3) -0.002(3) 0.003(3)
C62 0.029(4) 0.031(5) 0.030(4) -0.006(3) -0.005(3) 0.002(4)
C63 0.032(4) 0.036(5) 0.017(4) -0.001(3) 0.001(3) 0.008(4)
C64 0.023(4) 0.022(4) 0.027(4) -0.001(3) -0.002(3) -0.001(3)
C65 0.258(18) 0.052(8) 0.098(9) -0.012(7) -0.076(10) -0.021(10)
C66 0.177(12) 0.066(8) 0.046(6) 0.000(5) -0.020(7) -0.062(8)
C67 0.094(8) 0.052(7) 0.073(7) 0.002(5) -0.045(6) -0.013(6)
C68 0.075(7) 0.055(6) 0.024(4) 0.014(4) -0.014(4) -0.037(5)
C69 0.170(14) 0.119(11) 0.132(12) -0.055(9) -0.060(11) 0.027(10)
C70 0.128(11) 0.179(13) 0.078(8) -0.082(8) -0.065(8) 0.128(10)
C71 0.065(8) 0.195(15) 0.087(9) 0.011(9) -0.020(7) 0.018(9)
C72 0.042(5) 0.097(8) 0.038(5) -0.022(5) 0.023(4) -0.004(5)
C73 0.085(7) 0.057(6) 0.052(6) -0.018(5) 0.036(5) -0.018(5)
C74 0.117(9) 0.113(9) 0.036(6) 0.032(5) -0.019(6) -0.073(8)
C75 0.073(7) 0.099(8) 0.037(5) 0.025(5) -0.026(5) -0.056(6)
C76 0.039(5) 0.063(6) 0.024(4) 0.001(4) 0.009(4) -0.018(4)
C77 0.075(9) 0.31(2) 0.068(9) 0.003(11) -0.028(7) 0.017(12)
C78 0.043(7) 0.34(2) 0.059(8) 0.008(10) -0.026(6) -0.036(11)
C79 0.081(8) 0.097(9) 0.089(8) 0.014(7) 0.027(7) 0.010(7)
C80 0.075(7) 0.033(6) 0.113(9) -0.035(5) -0.014(7) -0.008(5)
C81 0.31(2) 0.104(11) 0.075(9) -0.009(7) 0.005(11) -0.122(13)
C82 0.43(3) 0.142(12) 0.037(7) -0.037(7) 0.074(11) -0.177(15)
C83 0.136(10) 0.092(9) 0.056(7) 0.028(6) -0.018(7) -0.048(8)
C84 0.101(8) 0.065(7) 0.033(5) -0.004(5) 0.005(5) -0.036(6)
C85 0.070(7) 0.107(9) 0.065(7) 0.014(6) -0.011(6) -0.052(6)
C86 0.075(7) 0.069(7) 0.037(5) 0.007(4) -0.013(5) -0.020(6)
C87 0.038(5) 0.060(6) 0.031(4) 0.014(4) -0.008(4) -0.004(4)
C88 0.055(6) 0.055(6) 0.029(4) 0.019(4) -0.010(4) -0.020(5)
C89 0.085(10) 0.210(17) 0.116(11) 0.057(12) -0.007(9) 0.034(11)
C90 0.058(8) 0.146(12) 0.099(9) 0.072(9) -0.014(7) 0.001(8)
C91 0.058(7) 0.165(12) 0.055(6) 0.061(7) -0.025(5) -0.023(7)
C92 0.039(6) 0.136(10) 0.071(7) 0.058(7) -0.014(5) -0.017(6)
C93 0.052(5) 0.037(5) 0.032(4) 0.004(4) 0.015(4) -0.002(4)
C94 0.038(5) 0.042(5) 0.039(5) 0.013(4) -0.001(4) 0.001(4)
C95 0.033(5) 0.044(5) 0.035(5) 0.008(4) 0.002(4) 0.000(4)
C96 0.049(6) 0.059(6) 0.040(5) 0.019(4) -0.005(4) -0.010(5)
N1 0.033(4) 0.037(4) 0.011(3) 0.001(3) 0.000(3) 0.007(3)
N2 0.029(3) 0.032(4) 0.016(3) 0.001(3) 0.000(3) -0.002(3)
N3 0.021(4) 0.035(4) 0.050(4) -0.011(3) 0.011(3) -0.011(3)
N4 0.043(4) 0.032(4) 0.019(3) -0.004(3) -0.007(3) 0.005(3)
N5 0.047(4) 0.022(4) 0.020(3) 0.000(3) -0.001(3) 0.005(3)
N6 0.034(4) 0.049(4) 0.020(3) 0.000(3) -0.002(3) -0.013(3)
N7 0.049(5) 0.058(5) 0.034(4) 0.022(3) -0.003(3) -0.019(4)
N102 0.025(4) 0.032(4) 0.032(3) -0.004(3) 0.000(3) -0.002(3)
O1 0.027(3) 0.029(3) 0.021(2) -0.002(2) 0.000(2) 0.004(2)
O2 0.028(3) 0.030(3) 0.020(2) 0.000(2) -0.002(2) 0.002(2)
O3 0.049(3) 0.028(3) 0.028(3) 0.005(2) -0.008(2) 0.001(3)
O4 0.069(4) 0.045(3) 0.031(3) -0.001(3) 0.005(3) 0.018(3)
O5 0.026(3) 0.027(3) 0.021(2) 0.003(2) -0.001(2) 0.000(2)
O6 0.029(3) 0.022(3) 0.023(2) 0.000(2) -0.001(2) 0.004(2)
O7 0.108(5) 0.041(3) 0.032(3) 0.000(3) 0.016(3) 0.023(3)
O8 0.073(4) 0.030(3) 0.031(3) 0.001(2) -0.014(3) 0.012(3)
Co1 0.0223(5) 0.0282(6) 0.0172(5) 0.0015(4) 0.0003(4) 0.0029(4)
Co2 0.0310(6) 0.0241(6) 0.0206(5) 0.0002(4) -0.0016(4) 0.0019(5)
Br1 0.0764(7) 0.0333(5) 0.0531(5) 0.0114(4) 0.0182(5) 0.0153(5)
Br2 0.0424(5) 0.0287(5) 0.0498(5) -0.0040(4) -0.0076(4) 0.0034(4)
Br3 0.0511(6) 0.0307(5) 0.0561(5) 0.0051(4) 0.0013(4) 0.0112(4)
Br4 0.0460(5) 0.0268(4) 0.0415(5) -0.0052(3) -0.0134(4) 0.0074(4)

loop_
_atom_type_symbol
_atom_type_description
_atom_type_scat_dispersion_real
_atom_type_scat_dispersion_imag
_atom_type_scat_source
C C 0.0033 0.0016 'International Tables Vol C Tables 4.2.6.8 and 6.1.1.4'
H H 0.0000 0.0000 'International Tables Vol C Tables 4.2.6.8 and 6.1.1.4'
N N 0.0061 0.0033 'International Tables Vol C Tables 4.2.6.8 and 6.1.1.4'
O O 0.0106 0.0060 'International Tables Vol C Tables 4.2.6.8 and 6.1.1.4'
Co Co 0.3494 0.9721 'International Tables Vol C Tables 4.2.6.8 and 6.1.1.4'
Br Br -0.2901 2.4595 'International Tables Vol C Tables 4.2.6.8 and 6.1.1.4'

loop_
_geom_angle_atom_site_label_1
_geom_angle_atom_site_label_2
_geom_angle_atom_site_label_3
_geom_angle
O2 C1 C2 118.1(6)
O2 C1 C6 125.0(6)
C2 C1 C6 116.8(6)
C3 C2 C1 121.9(6)
C3 C2 H32 119.1
C1 C2 H32 119.1
C2 C3 C4 120.8(6)
C2 C3 H7 119.6
C4 C3 H7 119.6
C3 C4 C5 119.6(6)
C3 C4 Br2 120.7(5)
C5 C4 Br2 119.7(5)
C4 C5 C6 121.0(6)
C4 C5 H13 119.5
C6 C5 H13 119.5
C5 C6 C1 119.8(6)
C5 C6 C7 116.6(6)
C1 C6 C7 123.5(6)
O3 C7 N2 123.1(6)
O3 C7 C6 118.3(6)
N2 C7 C6 118.6(6)
N2 C8 C9 108.7(5)
N2 C8 H49A 110.0
C9 C8 H49A 110.0
N2 C8 H49B 110.0
C9 C8 H49B 110.0
H49A C8 H49B 108.3
N1 C9 C8 109.4(5)
N1 C9 H44A 109.8
C8 C9 H44A 109.8
N1 C9 H44B 109.8
C8 C9 H44B 109.8
H44A C9 H44B 108.2
O4 C10 N1 124.6(6)
O4 C10 C11 118.0(6)
N1 C10 C11 117.4(6)
C12 C11 C16 119.6(6)
C12 C11 C10 116.2(6)
C16 C11 C10 124.2(6)
C13 C12 C11 121.0(7)
C13 C12 H19 119.5
C11 C12 H19 119.5
C12 C13 C14 120.7(7)
C12 C13 Br1 120.0(6)
C14 C13 Br1 119.3(5)
C15 C14 C13 118.8(6)
C15 C14 H23 120.6
C13 C14 H23 120.6
C14 C15 C16 122.9(7)
C14 C15 H47 118.6
C16 C15 H47 118.6
O1 C16 C15 118.3(6)
O1 C16 C11 124.7(6)
C15 C16 C11 117.0(7)
C18 C17 H79A 109.5
C18 C17 H79B 109.5
H79A C17 H79B 109.5
C18 C17 H79C 109.5
H79A C17 H79C 109.5
H79B C17 H79C 109.5
C17 C18 C19 112.7(9)
C17 C18 H73A 109.0
C19 C18 H73A 109.0
C17 C18 H73B 109.0
C19 C18 H73B 109.0
H73A C18 H73B 107.8
C20 C19 C18 112.0(7)
C20 C19 H36A 109.2
C18 C19 H36A 109.2
C20 C19 H36B 109.2
C18 C19 H36B 109.2
H36A C19 H36B 107.9
C19 C20 N3 114.7(6)
C19 C20 H43A 108.6
N3 C20 H43A 108.6
C19 C20 H43B 108.6
N3 C20 H43B 108.6
H43A C20 H43B 107.6
C22 C21 H56A 109.5
C22 C21 H56B 109.5
H56A C21 H56B 109.5
C22 C21 H56C 109.5
H56A C21 H56C 109.5
H56B C21 H56C 109.5
C21 C22 C23 113.5(6)
C21 C22 H50A 108.9
C23 C22 H50A 108.9
C21 C22 H50B 108.9
C23 C22 H50B 108.9
H50A C22 H50B 107.7
C24 C23 C22 109.6(6)
C24 C23 H41A 109.8
C22 C23 H41A 109.8
C24 C23 H41B 109.8
C22 C23 H41B 109.8
H41A C23 H41B 108.2
N3 C24 C23 114.9(5)
N3 C24 H30A 108.5
C23 C24 H30A 108.5
N3 C24 H30B 108.5
C23 C24 H30B 108.5
H30A C24 H30B 107.5
C26 C25 H85A 109.5
C26 C25 H85B 109.5
H85A C25 H85B 109.5
C26 C25 H85C 109.5
H85A C25 H85C 109.5
H85B C25 H85C 109.5
C25 C26 C27 86.6(11)
C25 C26 H67A 114.2
C27 C26 H67A 114.2
C25 C26 H67B 114.2
C27 C26 H67B 114.2
H67A C26 H67B 111.4
C28 C27 C26 112.3(7)
C28 C27 H94A 109.1
C26 C27 H94A 109.1
C28 C27 H94B 109.1
C26 C27 H94B 109.1
H94A C27 H94B 107.9
C27 C28 N3 113.3(7)
C27 C28 H61A 108.9
N3 C28 H61A 108.9
C27 C28 H61B 108.9
N3 C28 H61B 108.9
H61A C28 H61B 107.7
C30 C29 H59A 109.5
C30 C29 H59B 109.5
H59A C29 H59B 109.5
C30 C29 H59C 109.5
H59A C29 H59C 109.5
H59B C29 H59C 109.5
C29 C30 C31 111.8(7)
C29 C30 H45A 109.2
C31 C30 H45A 109.2
C29 C30 H45B 109.2
C31 C30 H45B 109.2
H45A C30 H45B 107.9
C32 C31 C30 110.3(6)
C32 C31 H46A 109.6
C30 C31 H46A 109.6
C32 C31 H46B 109.6
C30 C31 H46B 109.6
H46A C31 H46B 108.1
N3 C32 C31 114.4(6)
N3 C32 H53A 108.7
C31 C32 H53A 108.7
N3 C32 H53B 108.7
C31 C32 H53B 108.7
H53A C32 H53B 107.6
C34 C33 H55A 109.5
C34 C33 H55B 109.5
H55A C33 H55B 109.5
C34 C33 H55C 109.5
H55A C33 H55C 109.5
H55B C33 H55C 109.5
C35 C34 C33 112.8(6)
C35 C34 H40A 109.0
C33 C34 H40A 109.0
C35 C34 H40B 109.0
C33 C34 H40B 109.0
H40A C34 H40B 107.8
C34 C35 C36 110.3(6)
C34 C35 H37A 109.6
C36 C35 H37A 109.6
C34 C35 H37B 109.6
C36 C35 H37B 109.6
H37A C35 H37B 108.1
N102 C36 C35 115.7(5)
N102 C36 H28A 108.4
C35 C36 H28A 108.4
N102 C36 H28B 108.4
C35 C36 H28B 108.4
H28A C36 H28B 107.4
C38 C37 H69A 109.5
C38 C37 H69B 109.5
H69A C37 H69B 109.5
C38 C37 H69C 109.5
H69A C37 H69C 109.5
H69B C37 H69C 109.5
C37 C38 C39 111.5(7)
C37 C38 H62A 109.3
C39 C38 H62A 109.3
C37 C38 H62B 109.3
C39 C38 H62B 109.3
H62A C38 H62B 108.0
C40 C39 C38 112.0(6)
C40 C39 H26A 109.2
C38 C39 H26A 109.2
C40 C39 H26B 109.2
C38 C39 H26B 109.2
H26A C39 H26B 107.9
C39 C40 N102 115.3(6)
C39 C40 H34A 108.5
N102 C40 H34A 108.5
C39 C40 H34B 108.5
N102 C40 H34B 108.5
H34A C40 H34B 107.5
C42 C41 H89A 109.5
C42 C41 H89B 109.5
H89A C41 H89B 109.5
C42 C41 H89C 109.5
H89A C41 H89C 109.5
H89B C41 H89C 109.5
C41 C42 C43 112.2(8)
C41 C42 H63A 109.2
C43 C42 H63A 109.2
C41 C42 H63B 109.2
C43 C42 H63B 109.2
H63A C42 H63B 107.9
C42 C43 C44 111.5(6)
C42 C43 H70A 109.3
C44 C43 H70A 109.3
C42 C43 H70B 109.3
C44 C43 H70B 109.3
H70A C43 H70B 108.0
N102 C44 C43 116.5(6)
N102 C44 H39A 108.2
C43 C44 H39A 108.2
N102 C44 H39B 108.2
C43 C44 H39B 108.2
H39A C44 H39B 107.3
C46 C45 H57A 109.5
C46 C45 H57B 109.5
H57A C45 H57B 109.5
C46 C45 H57C 109.5
H57A C45 H57C 109.5
H57B C45 H57C 109.5
C45 C46 C47 111.3(7)
C45 C46 H51A 109.4
C47 C46 H51A 109.4
C45 C46 H51B 109.4
C47 C46 H51B 109.4
H51A C46 H51B 108.0
C48 C47 C46 110.2(6)
C48 C47 H48A 109.6
C46 C47 H48A 109.6
C48 C47 H48B 109.6
C46 C47 H48B 109.6
H48A C47 H48B 108.1
C47 C48 N102 113.9(6)
C47 C48 H38A 108.8
N102 C48 H38A 108.8
C47 C48 H38B 108.8
N102 C48 H38B 108.8
H38A C48 H38B 107.7
O6 C49 C50 118.6(6)
O6 C49 C54 124.7(6)
C50 C49 C54 116.7(6)
C51 C50 C49 123.5(7)
C51 C50 H31 118.3
C49 C50 H31 118.3
C52 C51 C50 118.1(6)
C52 C51 H22 121.0
C50 C51 H22 121.0
C53 C52 C51 121.1(6)
C53 C52 Br3 120.3(5)
C51 C52 Br3 118.4(5)
C52 C53 C54 121.5(6)
C52 C53 H20 119.3
C54 C53 H20 119.3
C53 C54 C49 119.0(6)
C53 C54 C55 117.3(6)
C49 C54 C55 123.7(6)
O7 C55 N5 123.8(6)
O7 C55 C54 117.5(7)
N5 C55 C54 118.7(6)
N5 C56 C57 109.1(5)
N5 C56 H42A 109.9
C57 C56 H42A 109.9
N5 C56 H42B 109.9
C57 C56 H42B 109.9
H42A C56 H42B 108.3
N4 C57 C56 108.2(6)
N4 C57 H54A 110.1
C56 C57 H54A 110.1
N4 C57 H54B 110.1
C56 C57 H54B 110.1
H54A C57 H54B 108.4
O8 C58 N4 123.6(6)
O8 C58 C59 118.4(7)
N4 C58 C59 118.0(6)
C60 C59 C64 119.4(6)
C60 C59 C58 116.5(6)
C64 C59 C58 124.1(6)
C61 C60 C59 121.1(6)
C61 C60 H17 119.4
C59 C60 H17 119.4
C60 C61 C62 120.6(6)
C60 C61 Br4 119.7(5)
C62 C61 Br4 119.7(5)
C63 C62 C61 119.2(6)
C63 C62 H11 120.4
C61 C62 H11 120.4
C62 C63 C64 122.2(6)
C62 C63 H35 118.9
C64 C63 H35 118.9
O5 C64 C59 125.0(6)
O5 C64 C63 117.5(6)
C59 C64 C63 117.5(6)
C66 C65 H92A 109.5
C66 C65 H92B 109.5
H92A C65 H92B 109.5
C66 C65 H92C 109.5
H92A C65 H92C 109.5
H92B C65 H92C 109.5
C65 C66 C67 115.3(11)
C65 C66 H91A 108.4
C67 C66 H91A 108.4
C65 C66 H91B 108.4
C67 C66 H91B 108.4
H91A C66 H91B 107.5
C68 C67 C66 114.4(9)
C68 C67 H86A 108.7
C66 C67 H86A 108.7
C68 C67 H86B 108.7
C66 C67 H86B 108.7
H86A C67 H86B 107.6
C67 C68 N6 117.2(7)
C67 C68 H66A 108.0
N6 C68 H66A 108.0
C67 C68 H66B 108.0
N6 C68 H66B 108.0
H66A C68 H66B 107.2
C70 C69 H10A 109.5
C70 C69 H10B 109.5
H10A C69 H10B 109.5
C70 C69 H10C 109.5
H10A C69 H10C 109.5
H10B C69 H10C 109.5
C69 C70 C71 109.1(10)
C69 C70 H96A 109.9
C71 C70 H96A 109.9
C69 C70 H96B 109.9
C71 C70 H96B 109.9
H96A C70 H96B 108.3
C72 C71 C70 114.5(10)
C72 C71 H88A 108.6
C70 C71 H88A 108.6
C72 C71 H88B 108.6
C70 C71 H88B 108.6
H88A C71 H88B 107.6
C71 C72 N6 127.4(9)
C71 C72 H76A 105.4
N6 C72 H76A 105.4
C71 C72 H76B 105.4
N6 C72 H76B 105.4
H76A C72 H76B 106.0
C74 C73 H71A 109.5
C74 C73 H71B 109.5
H71A C73 H71B 109.5
C74 C73 H71C 109.5
H71A C73 H71C 109.5
H71B C73 H71C 109.5
C73 C74 C75 114.1(8)
C73 C74 H77A 108.7
C75 C74 H77A 108.7
C73 C74 H77B 108.7
C75 C74 H77B 108.7
H77A C74 H77B 107.6
C76 C75 C74 107.8(7)
C76 C75 H60A 110.1
C74 C75 H60A 110.1
C76 C75 H60B 110.1
C74 C75 H60B 110.1
H60A C75 H60B 108.5
C75 C76 N6 114.5(6)
C75 C76 H68A 108.6
N6 C76 H68A 108.6
C75 C76 H68B 108.6
N6 C76 H68B 108.6
H68A C76 H68B 107.6
C78 C77 H11A 109.5
C78 C77 H11B 109.5
H11A C77 H11B 109.5
C78 C77 H11C 109.5
H11A C77 H11C 109.5
H11B C77 H11C 109.5
C77 C78 C79 103.9(11)
C77 C78 H95A 111.0
C79 C78 H95A 111.0
C77 C78 H95B 111.0
C79 C78 H95B 111.0
H95A C78 H95B 109.0
C80 C79 C78 102.0(9)
C80 C79 H82A 111.4
C78 C79 H82A 111.4
C80 C79 H82B 111.4
C78 C79 H82B 111.4
H82A C79 H82B 109.2
C79 C80 N6 115.8(8)
C79 C80 H83A 108.3
N6 C80 H83A 108.3
C79 C80 H83B 108.3
N6 C80 H83B 108.3
H83A C80 H83B 107.4
C82 C81 H10H 109.5
C82 C81 H10I 109.5
H10H C81 H10I 109.5
C82 C81 H10J 109.5
H10H C81 H10J 109.5
H10I C81 H10J 109.5
C83 C82 C81 110.6(10)
C83 C82 H10D 109.5
C81 C82 H10D 109.5
C83 C82 H10E 109.5
C81 C82 H10E 109.5
H10D C82 H10E 108.1
C82 C83 C84 107.5(8)
C82 C83 H99A 110.2
C84 C83 H99A 110.2
C82 C83 H99B 110.2
C84 C83 H99B 110.2
H99A C83 H99B 108.5
N7 C84 C83 113.4(7)
N7 C84 H81A 108.9
C83 C84 H81A 108.9
N7 C84 H81B 108.9
C83 C84 H81B 108.9
H81A C84 H81B 107.7
C86 C85 H78A 109.5
C86 C85 H78B 109.5
H78A C85 H78B 109.5
C86 C85 H78C 109.5
H78A C85 H78C 109.5
H78B C85 H78C 109.5
C87 C86 C85 112.5(8)
C87 C86 H80A 109.1
C85 C86 H80A 109.1
C87 C86 H80B 109.1
C85 C86 H80B 109.1
H80A C86 H80B 107.8
C86 C87 C88 110.6(7)
C86 C87 H75A 109.5
C88 C87 H75A 109.5
C86 C87 H75B 109.5
C88 C87 H75B 109.5
H75A C87 H75B 108.1
N7 C88 C87 117.0(7)
N7 C88 H58A 108.0
C87 C88 H58A 108.0
N7 C88 H58B 108.0
C87 C88 H58B 108.0
H58A C88 H58B 107.3
C90 C89 H98A 109.5
C90 C89 H98B 109.5
H98A C89 H98B 109.5
C90 C89 H98C 109.5
H98A C89 H98C 109.5
H98B C89 H98C 109.5
C91 C90 C89 111.9(10)
C91 C90 H10F 109.2
C89 C90 H10F 109.2
C91 C90 H10G 109.2
C89 C90 H10G 109.2
H10F C90 H10G 107.9
C92 C91 C90 110.7(8)
C92 C91 H97A 109.5
C90 C91 H97A 109.5
C92 C91 H97B 109.5
C90 C91 H97B 109.5
H97A C91 H97B 108.1
N7 C92 C91 115.1(7)
N7 C92 H72A 108.5
C91 C92 H72A 108.5
N7 C92 H72B 108.5
C91 C92 H72B 108.5
H72A C92 H72B 107.5
C94 C93 H65A 109.5
C94 C93 H65B 109.5
H65A C93 H65B 109.5
C94 C93 H65C 109.5
H65A C93 H65C 109.5
H65B C93 H65C 109.5
C95 C94 C93 112.1(6)
C95 C94 H64A 109.2
C93 C94 H64A 109.2
C95 C94 H64B 109.2
C93 C94 H64B 109.2
H64A C94 H64B 107.9
C96 C95 C94 110.8(6)
C96 C95 H52A 109.5
C94 C95 H52A 109.5
C96 C95 H52B 109.5
C94 C95 H52B 109.5
H52A C95 H52B 108.1
C95 C96 N7 117.2(7)
C95 C96 H74A 108.0
N7 C96 H74A 108.0
C95 C96 H74B 108.0
N7 C96 H74B 108.0
H74A C96 H74B 107.2
C10 N1 C9 113.8(5)
C10 N1 Co1 132.2(4)
C9 N1 Co1 113.4(4)
C7 N2 C8 114.1(5)
C7 N2 Co1 130.6(4)
C8 N2 Co1 114.1(4)
C24 N3 C28 106.8(5)
C24 N3 C32 111.4(5)
C28 N3 C32 110.9(6)
C24 N3 C20 111.3(6)
C28 N3 C20 110.2(6)
C32 N3 C20 106.3(5)
C58 N4 C57 114.3(6)
C58 N4 Co2 130.6(5)
C57 N4 Co2 113.4(4)
C55 N5 C56 114.5(5)
C55 N5 Co2 131.1(5)
C56 N5 Co2 113.8(4)
C72 N6 C76 109.6(6)
C72 N6 C68 109.6(6)
C76 N6 C68 109.9(5)
C72 N6 C80 110.2(6)
C76 N6 C80 110.9(6)
C68 N6 C80 106.6(6)
C88 N7 C84 109.3(6)
C88 N7 C92 108.2(7)
C84 N7 C92 113.5(7)
C88 N7 C96 109.9(6)
C84 N7 C96 108.7(6)
C92 N7 C96 107.3(6)
C44 N102 C36 106.9(5)
C44 N102 C40 110.7(5)
C36 N102 C40 110.4(5)
C44 N102 C48 110.8(5)
C36 N102 C48 111.4(5)
C40 N102 C48 106.7(5)
C16 O1 Co1 127.4(4)
C1 O2 Co1 127.0(4)
C64 O5 Co2 126.8(4)
C49 O6 Co2 127.3(4)
O2 Co1 N2 94.2(2)
O2 Co1 N1 177.2(2)
N2 Co1 N1 86.9(2)
O2 Co1 O1 85.55(19)
N2 Co1 O1 177.3(2)
N1 Co1 O1 93.5(2)
N5 Co2 O5 177.6(2)
N5 Co2 O6 94.1(2)
O5 Co2 O6 85.26(18)
N5 Co2 N4 86.8(2)
O5 Co2 N4 94.0(2)
O6 Co2 N4 176.5(2)

loop_
_geom_bond_atom_site_label_1
_geom_bond_atom_site_label_2
_geom_bond_distance
C1 O2 1.316(7)
C1 C2 1.419(9)
C1 C6 1.424(9)
C2 C3 1.361(9)
C2 H32 0.9500
C3 C4 1.380(9)
C3 H7 0.9500
C4 C5 1.381(9)
C4 Br2 1.905(6)
C5 C6 1.395(9)
C5 H13 0.9500
C6 C7 1.484(9)
C7 O3 1.263(7)
C7 N2 1.333(8)
C8 N2 1.466(8)
C8 C9 1.519(9)
C8 H49A 0.9900
C8 H49B 0.9900
C9 N1 1.468(8)
C9 H44A 0.9900
C9 H44B 0.9900
C10 O4 1.260(8)
C10 N1 1.318(8)
C10 C11 1.510(9)
C11 C12 1.404(9)
C11 C16 1.408(9)
C12 C13 1.363(9)
C12 H19 0.9500
C13 C14 1.379(9)
C13 Br1 1.915(7)
C14 C15 1.378(9)
C14 H23 0.9500
C15 C16 1.402(9)
C15 H47 0.9500
C16 O1 1.318(7)
C17 C18 1.522(15)
C17 H79A 0.9800
C17 H79B 0.9800
C17 H79C 0.9800
C18 C19 1.521(10)
C18 H73A 0.9900
C18 H73B 0.9900
C19 C20 1.504(10)
C19 H36A 0.9900
C19 H36B 0.9900
C20 N3 1.532(9)
C20 H43A 0.9900
C20 H43B 0.9900
C21 C22 1.513(10)
C21 H56A 0.9800
C21 H56B 0.9800
C21 H56C 0.9800
C22 C23 1.528(10)
C22 H50A 0.9900
C22 H50B 0.9900
C23 C24 1.521(9)
C23 H41A 0.9900
C23 H41B 0.9900
C24 N3 1.515(8)
C24 H30A 0.9900
C24 H30B 0.9900
C25 C26 1.394(13)
C25 H85A 0.9800
C25 H85B 0.9800
C25 H85C 0.9800
C26 C27 1.717(15)
C26 H67A 0.9900
C26 H67B 0.9900
C27 C28 1.489(12)
C27 H94A 0.9900
C27 H94B 0.9900
C28 N3 1.515(9)
C28 H61A 0.9900
C28 H61B 0.9900
C29 C30 1.506(10)
C29 H59A 0.9800
C29 H59B 0.9800
C29 H59C 0.9800
C30 C31 1.529(9)
C30 H45A 0.9900
C30 H45B 0.9900
C31 C32 1.521(10)
C31 H46A 0.9900
C31 H46B 0.9900
C32 N3 1.518(8)
C32 H53A 0.9900
C32 H53B 0.9900
C33 C34 1.542(9)
C33 H55A 0.9800
C33 H55B 0.9800
C33 H55C 0.9800
C34 C35 1.504(9)
C34 H40A 0.9900
C34 H40B 0.9900
C35 C36 1.525(9)
C35 H37A 0.9900
C35 H37B 0.9900
C36 N102 1.524(8)
C36 H28A 0.9900
C36 H28B 0.9900
C37 C38 1.506(11)
C37 H69A 0.9800
C37 H69B 0.9800
C37 H69C 0.9800
C38 C39 1.522(10)
C38 H62A 0.9900
C38 H62B 0.9900
C39 C40 1.513(9)
C39 H26A 0.9900
C39 H26B 0.9900
C40 N102 1.527(8)
C40 H34A 0.9900
C40 H34B 0.9900
C41 C42 1.509(12)
C41 H89A 0.9800
C41 H89B 0.9800
C41 H89C 0.9800
C42 C43 1.516(10)
C42 H63A 0.9900
C42 H63B 0.9900
C43 C44 1.528(9)
C43 H70A 0.9900
C43 H70B 0.9900
C44 N102 1.513(8)
C44 H39A 0.9900
C44 H39B 0.9900
C45 C46 1.512(10)
C45 H57A 0.9800
C45 H57B 0.9800
C45 H57C 0.9800
C46 C47 1.533(9)
C46 H51A 0.9900
C46 H51B 0.9900
C47 C48 1.516(9)
C47 H48A 0.9900
C47 H48B 0.9900
C48 N102 1.528(8)
C48 H38A 0.9900
C48 H38B 0.9900
C49 O6 1.320(7)
C49 C50 1.409(9)
C49 C54 1.412(9)
C50 C51 1.374(9)
C50 H31 0.9500
C51 C52 1.371(9)
C51 H22 0.9500
C52 C53 1.366(9)
C52 Br3 1.921(6)
C53 C54 1.396(9)
C53 H20 0.9500
C54 C55 1.497(9)
C55 O7 1.260(8)
C55 N5 1.330(8)
C56 N5 1.473(8)
C56 C57 1.506(9)
C56 H42A 0.9900
C56 H42B 0.9900
C57 N4 1.484(8)
C57 H54A 0.9900
C57 H54B 0.9900
C58 O8 1.274(8)
C58 N4 1.327(8)
C58 C59 1.487(9)
C59 C60 1.407(9)
C59 C64 1.409(9)
C60 C61 1.364(9)
C60 H17 0.9500
C61 C62 1.393(9)
C61 Br4 1.911(7)
C62 C63 1.370(9)
C62 H11 0.9500
C63 C64 1.419(8)
C63 H35 0.9500
C64 O5 1.320(7)
C65 C66 1.496(15)
C65 H92A 0.9800
C65 H92B 0.9800
C65 H92C 0.9800
C66 C67 1.525(11)
C66 H91A 0.9900
C66 H91B 0.9900
C67 C68 1.494(12)
C67 H86A 0.9900
C67 H86B 0.9900
C68 N6 1.516(9)
C68 H66A 0.9900
C68 H66B 0.9900
C69 C70 1.476(16)
C69 H10A 0.9800
C69 H10B 0.9800
C69 H10C 0.9800
C70 C71 1.556(14)
C70 H96A 0.9900
C70 H96B 0.9900
C71 C72 1.416(12)
C71 H88A 0.9900
C71 H88B 0.9900
C72 N6 1.491(9)
C72 H76A 0.9900
C72 H76B 0.9900
C73 C74 1.402(11)
C73 H71A 0.9800
C73 H71B 0.9800
C73 H71C 0.9800
C74 C75 1.575(11)
C74 H77A 0.9900
C74 H77B 0.9900
C75 C76 1.503(10)
C75 H60A 0.9900
C75 H60B 0.9900
C76 N6 1.511(8)
C76 H68A 0.9900
C76 H68B 0.9900
C77 C78 1.537(17)
C77 H11A 0.9800
C77 H11B 0.9800
C77 H11C 0.9800
C78 C79 1.682(14)
C78 H95A 0.9900
C78 H95B 0.9900
C79 C80 1.417(12)
C79 H82A 0.9900
C79 H82B 0.9900
C80 N6 1.554(10)
C80 H83A 0.9900
C80 H83B 0.9900
C81 C82 1.563(14)
C81 H10H 0.9800
C81 H10I 0.9800
C81 H10J 0.9800
C82 C83 1.524(15)
C82 H10D 0.9900
C82 H10E 0.9900
C83 C84 1.554(12)
C83 H99A 0.9900
C83 H99B 0.9900
C84 N7 1.513(10)
C84 H81A 0.9900
C84 H81B 0.9900
C85 C86 1.521(11)
C85 H78A 0.9800
C85 H78B 0.9800
C85 H78C 0.9800
C86 C87 1.506(10)
C86 H80A 0.9900
C86 H80B 0.9900
C87 C88 1.515(10)
C87 H75A 0.9900
C87 H75B 0.9900
C88 N7 1.511(9)
C88 H58A 0.9900
C88 H58B 0.9900
C89 C90 1.645(16)
C89 H98A 0.9800
C89 H98B 0.9800
C89 H98C 0.9800
C90 C91 1.526(13)
C90 H10F 0.9900
C90 H10G 0.9900
C91 C92 1.521(11)
C91 H97A 0.9900
C91 H97B 0.9900
C92 N7 1.519(10)
C92 H72A 0.9900
C92 H72B 0.9900
C93 C94 1.521(9)
C93 H65A 0.9800
C93 H65B 0.9800
C93 H65C 0.9800
C94 C95 1.518(9)
C94 H64A 0.9900
C94 H64B 0.9900
C95 C96 1.507(10)
C95 H52A 0.9900
C95 H52B 0.9900
C96 N7 1.529(9)
C96 H74A 0.9900
C96 H74B 0.9900
N1 Co1 1.875(5)
N2 Co1 1.870(5)
N4 Co2 1.876(6)
N5 Co2 1.859(5)
O1 Co1 1.879(4)
O2 Co1 1.869(4)
O5 Co2 1.868(4)
O6 Co2 1.876(4)
